data_4111290
loop_
_publ_author_name
'Jian-Ming L\"u'
'Sergiy V. Rosokha'
'Ivan S. Neretin'
'Jay K. Kochi'

_publ_section_title
;
 Quinones as Electron Acceptors. X-Ray Structures, Spectral (EPR, UV-vis)
 Characteristics and Electron-Transfer Reactivities of Their Reduced Anion
 Radicals as Separated vs Contact Ion Pairs
;
_journal_name_full 'Journal of the American Chemical Society'
_journal_page_first 16708
_journal_page_last 16719
_journal_paper_doi 10.1021/ja066471o
_journal_volume 128
_journal_year 2006
_chemical_formula_moiety 'C18 H36 K N2 O6, C14 H20 O2'
_chemical_formula_sum 'C32 H56 K N2 O8'
_chemical_formula_weight 635.89
_chemical_name_systematic
; 
2,2,2-Cryptand potassium 2,5-di-t-butyl-benzoquinonide,
;
_space_group_IT_number 2
_symmetry_cell_setting triclinic
_symmetry_space_group_name_Hall '-P 1'
_symmetry_space_group_name_H-M 'P -1'
_atom_sites_solution_hydrogens geom
_atom_sites_solution_primary direct
_atom_sites_solution_secondary difmap
_audit_creation_method SHELXL-97
_cell_angle_alpha 80.13(4)
_cell_angle_beta 84.59(3)
_cell_angle_gamma 67.58(3)
_cell_formula_units_Z 2
_cell_length_a 9.454(4)
_cell_length_b 10.051(4)
_cell_length_c 20.335(7)
_cell_measurement_reflns_used 131
_cell_measurement_temperature 173(2)
_cell_measurement_theta_max 20.72
_cell_measurement_theta_min 4.61
_cell_volume 1758.9(13)
_computing_cell_refinement 'SAINT V6.28 (BrukerAXS, 1997-2001)'
_computing_data_collection 'SMART V5.630 (BrukerAXS, 1997-2001)'
_computing_data_reduction 'SAINT & SADABS V2.06 (Sheldrick, 2000)'
_computing_molecular_graphics 'XP V5.06 (BrukerAXS, 1997-99)'
_computing_publication_material 'SHELXL-93, XCIF V5.05 (BrukerAXS, 1997-99)'
_computing_structure_refinement 'SHELXTL v. 6.12 (Sheldrick, 2001)'
_computing_structure_solution 'SHELXTL v. 6.12 (Sheldrick, 2001)'
_diffrn_ambient_temperature 173(2)
_diffrn_measured_fraction_theta_full 0.984
_diffrn_measured_fraction_theta_max 0.984
_diffrn_measurement_device 'Siemens SMART'
_diffrn_measurement_method
;
\w-scan, frame range 0.3 deg, hemisphere
;
_diffrn_radiation_monochromator graphite
_diffrn_radiation_source 'fine-focus sealed tube'
_diffrn_radiation_type MoK\a
_diffrn_radiation_wavelength 0.71073
_diffrn_reflns_av_R_equivalents 0.0474
_diffrn_reflns_av_sigmaI/netI 0.0497
_diffrn_reflns_limit_h_max 13
_diffrn_reflns_limit_h_min -13
_diffrn_reflns_limit_k_max 13
_diffrn_reflns_limit_k_min -13
_diffrn_reflns_limit_l_max 28
_diffrn_reflns_limit_l_min -28
_diffrn_reflns_number 26660
_diffrn_reflns_theta_full 30.00
_diffrn_reflns_theta_max 30.00
_diffrn_reflns_theta_min 1.02
_diffrn_standards_decay_% 0
_diffrn_standards_interval_count 0
_diffrn_standards_interval_time 0
_diffrn_standards_number none
_exptl_absorpt_coefficient_mu 0.199
_exptl_absorpt_correction_type none
_exptl_crystal_colour orange
_exptl_crystal_density_diffrn 1.201
_exptl_crystal_description plate
_exptl_crystal_F_000 690
_exptl_crystal_size_max 0.3
_exptl_crystal_size_mid 0.3
_exptl_crystal_size_min 0.05
_refine_diff_density_max 0.395
_refine_diff_density_min -0.170
_refine_diff_density_rms 0.051
_refine_ls_extinction_method none
_refine_ls_goodness_of_fit_ref 0.944
_refine_ls_hydrogen_treatment constr
_refine_ls_matrix_type full
_refine_ls_number_parameters 388
_refine_ls_number_reflns 10097
_refine_ls_number_restraints 0
_refine_ls_restrained_S_all 0.944
_refine_ls_R_factor_all 0.0542
_refine_ls_R_factor_gt 0.0395
_refine_ls_shift/su_max 0.009
_refine_ls_shift/su_mean 0.001
_refine_ls_structure_factor_coef Fsqd
_refine_ls_weighting_details 'calc w=1/[\s^2^(Fo^2^)+(0.0524P)^2^+0.0000P] where P=(Fo^2^+2Fc^2^)/3'
_refine_ls_weighting_scheme calc
_refine_ls_wR_factor_gt 0.0932
_refine_ls_wR_factor_ref 0.0975
_reflns_number_gt 7461
_reflns_number_total 10097
_reflns_threshold_expression >2sigma(I)
_cod_data_source_file ja066471osi20060907_104102.cif
_cod_data_source_block lu17
_cod_original_cell_volume 1759.0(13)
_cod_database_code 4111290

loop_
_symmetry_equiv_pos_as_xyz
'x, y, z'
'-x, -y, -z'

loop_
_atom_site_label
_atom_site_type_symbol
_atom_site_fract_x
_atom_site_fract_y
_atom_site_fract_z
_atom_site_U_iso_or_equiv
_atom_site_adp_type
_atom_site_occupancy
_atom_site_symmetry_multiplicity
_atom_site_calc_flag
_atom_site_refinement_flags
K1 K 0.57509(3) 0.37936(2) 0.250246(12) 0.02296(7) Uani 1 1 d .
N1 N 0.67506(10) 0.41247(10) 0.38065(5) 0.0238(2) Uani 1 1 d .
N2 N 0.47470(11) 0.34637(10) 0.12102(5) 0.0258(2) Uani 1 1 d .
O1 O 0.77502(10) -0.02498(10) 0.93955(5) 0.0451(2) Uani 1 1 d .
O11 O -0.18443(9) 1.06733(9) 0.60940(4) 0.03183(19) Uani 1 1 d .
O21 O 0.88600(9) 0.32720(9) 0.26476(4) 0.03114(19) Uani 1 1 d .
O22 O 0.79774(9) 0.25004(9) 0.15242(4) 0.03198(19) Uani 1 1 d .
O31 O 0.43135(9) 0.64448(8) 0.30241(4) 0.02664(17) Uani 1 1 d .
O32 O 0.36994(9) 0.62601(8) 0.17346(4) 0.02721(18) Uani 1 1 d .
O41 O 0.54321(9) 0.19608(9) 0.37021(4) 0.02838(18) Uani 1 1 d .
O42 O 0.39942(9) 0.20112(8) 0.25185(4) 0.02866(18) Uani 1 1 d .
C1 C 0.64890(13) -0.01544(13) 0.96995(6) 0.0285(2) Uani 1 1 d .
C2 C 0.50681(13) 0.08284(12) 0.93977(6) 0.0279(2) Uani 1 1 d .
H2A H 0.5140 0.1401 0.8982 0.033 Uiso 1 1 calc R
C3 C 0.36296(12) 0.10064(12) 0.96575(6) 0.0258(2) Uani 1 1 d .
C6 C 0.21781(13) 0.20629(13) 0.92964(6) 0.0324(3) Uani 1 1 d .
C7 C 0.12615(14) 0.32464(14) 0.97249(7) 0.0374(3) Uani 1 1 d .
H7A H 0.1904 0.3759 0.9815 0.056 Uiso 1 1 calc R
H7B H 0.0937 0.2797 1.0148 0.056 Uiso 1 1 calc R
H7C H 0.0358 0.3939 0.9485 0.056 Uiso 1 1 calc R
C8 C 0.25431(17) 0.28257(18) 0.86215(7) 0.0524(4) Uani 1 1 d .
H8A H 0.3191 0.3353 0.8688 0.079 Uiso 1 1 calc R
H8B H 0.1588 0.3513 0.8418 0.079 Uiso 1 1 calc R
H8C H 0.3084 0.2100 0.8327 0.079 Uiso 1 1 calc R
C9 C 0.11741(16) 0.12353(16) 0.91721(9) 0.0548(4) Uani 1 1 d .
H9A H 0.0923 0.0739 0.9598 0.082 Uiso 1 1 calc R
H9B H 0.1733 0.0516 0.8877 0.082 Uiso 1 1 calc R
H9C H 0.0228 0.1925 0.8962 0.082 Uiso 1 1 calc R
C11 C -0.09493(12) 1.03793(11) 0.55875(5) 0.0220(2) Uani 1 1 d .
C12 C -0.10963(12) 0.94146(12) 0.51717(6) 0.0235(2) Uani 1 1 d .
H12A H -0.1855 0.9009 0.5303 0.028 Uiso 1 1 calc R
C13 C -0.02410(12) 0.90326(11) 0.46051(5) 0.0216(2) Uani 1 1 d .
C16 C -0.05140(13) 0.80395(13) 0.41783(6) 0.0289(3) Uani 1 1 d .
C17 C -0.08818(16) 0.88339(15) 0.34638(7) 0.0401(3) Uani 1 1 d .
H17A H -0.0032 0.9122 0.3272 0.060 Uiso 1 1 calc R
H17B H -0.1820 0.9702 0.3472 0.060 Uiso 1 1 calc R
H17C H -0.1028 0.8185 0.3191 0.060 Uiso 1 1 calc R
C18 C 0.09151(15) 0.66414(13) 0.41592(7) 0.0362(3) Uani 1 1 d .
H18A H 0.1804 0.6896 0.4000 0.054 Uiso 1 1 calc R
H18B H 0.0756 0.6053 0.3857 0.054 Uiso 1 1 calc R
H18C H 0.1097 0.6084 0.4609 0.054 Uiso 1 1 calc R
C19 C -0.18687(17) 0.76027(17) 0.44566(8) 0.0483(4) Uani 1 1 d .
H19A H -0.1663 0.7089 0.4913 0.072 Uiso 1 1 calc R
H19B H -0.2005 0.6963 0.4175 0.072 Uiso 1 1 calc R
H19C H -0.2802 0.8478 0.4459 0.072 Uiso 1 1 calc R
C21 C 0.82758(13) 0.42097(13) 0.36848(6) 0.0304(3) Uani 1 1 d .
H21A H 0.8716 0.4125 0.4120 0.037 Uiso 1 1 calc R
H21B H 0.8159 0.5179 0.3434 0.037 Uiso 1 1 calc R
C22 C 0.93852(13) 0.30613(15) 0.33025(6) 0.0343(3) Uani 1 1 d .
H22A H 1.0410 0.3123 0.3280 0.041 Uiso 1 1 calc R
H22B H 0.9474 0.2084 0.3534 0.041 Uiso 1 1 calc R
C23 C 0.98969(14) 0.21946(15) 0.22758(6) 0.0376(3) Uani 1 1 d .
H23A H 0.9871 0.1228 0.2464 0.045 Uiso 1 1 calc R
H23B H 1.0952 0.2153 0.2306 0.045 Uiso 1 1 calc R
C24 C 0.94548(14) 0.25632(15) 0.15649(6) 0.0371(3) Uani 1 1 d .
H24A H 0.9424 0.3552 0.1383 0.044 Uiso 1 1 calc R
H24B H 1.0219 0.1865 0.1297 0.044 Uiso 1 1 calc R
C25 C 0.75003(14) 0.28548(14) 0.08538(6) 0.0323(3) Uani 1 1 d .
H25A H 0.8314 0.2257 0.0565 0.039 Uiso 1 1 calc R
H25B H 0.7310 0.3892 0.0690 0.039 Uiso 1 1 calc R
C26 C 0.60559(14) 0.25692(13) 0.08230(6) 0.0311(3) Uani 1 1 d .
H26A H 0.5771 0.2753 0.0350 0.037 Uiso 1 1 calc R
H26B H 0.6266 0.1530 0.0991 0.037 Uiso 1 1 calc R
C31 C 0.56635(13) 0.54632(12) 0.40367(6) 0.0277(2) Uani 1 1 d .
H31A H 0.6152 0.5710 0.4383 0.033 Uiso 1 1 calc R
H31B H 0.4759 0.5273 0.4248 0.033 Uiso 1 1 calc R
C32 C 0.51279(14) 0.67564(12) 0.34965(6) 0.0285(2) Uani 1 1 d .
H32A H 0.4451 0.7628 0.3693 0.034 Uiso 1 1 calc R
H32B H 0.6018 0.6955 0.3272 0.034 Uiso 1 1 calc R
C33 C 0.35686(14) 0.77143(12) 0.25635(6) 0.0289(3) Uani 1 1 d .
H33A H 0.4340 0.8059 0.2309 0.035 Uiso 1 1 calc R
H33B H 0.2873 0.8498 0.2809 0.035 Uiso 1 1 calc R
C34 C 0.26763(13) 0.73699(13) 0.20948(6) 0.0309(3) Uani 1 1 d .
H34A H 0.1899 0.7032 0.2348 0.037 Uiso 1 1 calc R
H34B H 0.2140 0.8254 0.1779 0.037 Uiso 1 1 calc R
C35 C 0.29392(14) 0.60575(13) 0.12127(6) 0.0300(3) Uani 1 1 d .
H35A H 0.2492 0.6988 0.0911 0.036 Uiso 1 1 calc R
H35B H 0.2098 0.5738 0.1403 0.036 Uiso 1 1 calc R
C36 C 0.40670(14) 0.49251(13) 0.08264(6) 0.0306(3) Uani 1 1 d .
H36A H 0.3543 0.4855 0.0442 0.037 Uiso 1 1 calc R
H36B H 0.4903 0.5261 0.0646 0.037 Uiso 1 1 calc R
C41 C 0.68261(14) 0.28642(13) 0.43118(6) 0.0302(3) Uani 1 1 d .
H41A H 0.6898 0.3098 0.4758 0.036 Uiso 1 1 calc R
H41B H 0.7770 0.2029 0.4227 0.036 Uiso 1 1 calc R
C42 C 0.54714(15) 0.24237(14) 0.43196(6) 0.0317(3) Uani 1 1 d .
H42A H 0.5550 0.1622 0.4691 0.038 Uiso 1 1 calc R
H42B H 0.4515 0.3258 0.4391 0.038 Uiso 1 1 calc R
C43 C 0.42204(14) 0.14476(14) 0.37010(6) 0.0323(3) Uani 1 1 d .
H43A H 0.3223 0.2254 0.3744 0.039 Uiso 1 1 calc R
H43B H 0.4307 0.0674 0.4086 0.039 Uiso 1 1 calc R
C44 C 0.42999(15) 0.08609(13) 0.30668(6) 0.0322(3) Uani 1 1 d .
H44A H 0.5330 0.0115 0.3004 0.039 Uiso 1 1 calc R
H44B H 0.3540 0.0396 0.3089 0.039 Uiso 1 1 calc R
C45 C 0.40767(14) 0.14917(13) 0.19009(6) 0.0294(3) Uani 1 1 d .
H45A H 0.3383 0.0955 0.1923 0.035 Uiso 1 1 calc R
H45B H 0.5133 0.0818 0.1813 0.035 Uiso 1 1 calc R
C46 C 0.36190(13) 0.27626(13) 0.13479(6) 0.0301(3) Uani 1 1 d .
H46A H 0.3488 0.2424 0.0937 0.036 Uiso 1 1 calc R
H46B H 0.2620 0.3490 0.1470 0.036 Uiso 1 1 calc R

loop_
_atom_site_aniso_label
_atom_site_aniso_U_11
_atom_site_aniso_U_22
_atom_site_aniso_U_33
_atom_site_aniso_U_23
_atom_site_aniso_U_13
_atom_site_aniso_U_12
K1 0.02149(12) 0.02195(12) 0.02420(12) -0.00419(9) 0.00144(9) -0.00688(9)
N1 0.0226(5) 0.0226(5) 0.0257(5) -0.0035(4) -0.0012(4) -0.0076(4)
N2 0.0283(5) 0.0235(5) 0.0248(5) -0.0060(4) 0.0023(4) -0.0085(4)
O1 0.0236(4) 0.0446(6) 0.0562(6) 0.0006(5) 0.0116(4) -0.0070(4)
O11 0.0309(4) 0.0350(5) 0.0315(4) -0.0123(4) 0.0133(4) -0.0146(4)
O21 0.0204(4) 0.0356(5) 0.0301(4) -0.0052(4) 0.0013(3) -0.0026(3)
O22 0.0261(4) 0.0384(5) 0.0260(4) -0.0045(4) 0.0066(3) -0.0077(4)
O31 0.0307(4) 0.0202(4) 0.0274(4) -0.0046(3) -0.0039(3) -0.0066(3)
O32 0.0246(4) 0.0244(4) 0.0274(4) -0.0084(3) -0.0026(3) -0.0010(3)
O41 0.0293(4) 0.0335(4) 0.0269(4) -0.0044(3) 0.0043(3) -0.0181(4)
O42 0.0353(4) 0.0247(4) 0.0285(4) -0.0037(3) 0.0014(3) -0.0146(4)
C1 0.0223(5) 0.0268(6) 0.0351(6) -0.0090(5) 0.0036(5) -0.0070(5)
C2 0.0274(6) 0.0263(6) 0.0260(6) -0.0053(5) 0.0031(5) -0.0059(5)
C3 0.0218(5) 0.0247(6) 0.0297(6) -0.0110(5) -0.0009(4) -0.0042(4)
C6 0.0237(6) 0.0302(6) 0.0365(7) -0.0104(5) -0.0030(5) 0.0002(5)
C7 0.0308(6) 0.0301(6) 0.0416(7) -0.0101(6) 0.0007(5) 0.0010(5)
C8 0.0411(8) 0.0565(9) 0.0345(7) -0.0016(7) -0.0057(6) 0.0087(7)
C9 0.0314(7) 0.0402(8) 0.0894(12) -0.0228(8) -0.0253(8) 0.0014(6)
C11 0.0205(5) 0.0194(5) 0.0237(5) -0.0019(4) 0.0020(4) -0.0061(4)
C12 0.0202(5) 0.0222(5) 0.0296(6) -0.0030(4) 0.0025(4) -0.0106(4)
C13 0.0205(5) 0.0191(5) 0.0252(5) -0.0040(4) -0.0002(4) -0.0071(4)
C16 0.0277(6) 0.0298(6) 0.0337(6) -0.0127(5) 0.0029(5) -0.0133(5)
C17 0.0400(7) 0.0432(8) 0.0370(7) -0.0139(6) -0.0083(6) -0.0104(6)
C18 0.0405(7) 0.0267(6) 0.0421(7) -0.0126(5) 0.0007(6) -0.0105(5)
C19 0.0455(8) 0.0583(9) 0.0626(10) -0.0338(8) 0.0149(7) -0.0365(7)
C21 0.0252(6) 0.0360(7) 0.0333(6) -0.0071(5) -0.0034(5) -0.0135(5)
C22 0.0218(6) 0.0424(7) 0.0340(7) -0.0048(6) -0.0041(5) -0.0066(5)
C23 0.0222(6) 0.0432(7) 0.0348(7) -0.0043(6) 0.0056(5) -0.0004(5)
C24 0.0234(6) 0.0448(8) 0.0344(7) -0.0057(6) 0.0088(5) -0.0055(5)
C25 0.0359(7) 0.0325(6) 0.0256(6) -0.0062(5) 0.0071(5) -0.0105(5)
C26 0.0366(7) 0.0286(6) 0.0273(6) -0.0110(5) 0.0067(5) -0.0101(5)
C31 0.0291(6) 0.0290(6) 0.0256(6) -0.0087(5) -0.0004(5) -0.0096(5)
C32 0.0306(6) 0.0243(6) 0.0319(6) -0.0094(5) -0.0010(5) -0.0094(5)
C33 0.0327(6) 0.0195(5) 0.0293(6) -0.0057(5) 0.0003(5) -0.0035(5)
C34 0.0274(6) 0.0257(6) 0.0311(6) -0.0086(5) -0.0010(5) 0.0015(5)
C35 0.0303(6) 0.0279(6) 0.0271(6) -0.0043(5) -0.0069(5) -0.0042(5)
C36 0.0388(7) 0.0285(6) 0.0217(6) -0.0040(5) -0.0035(5) -0.0089(5)
C41 0.0342(6) 0.0297(6) 0.0256(6) 0.0010(5) -0.0062(5) -0.0116(5)
C42 0.0388(7) 0.0334(6) 0.0238(6) -0.0006(5) 0.0026(5) -0.0168(5)
C43 0.0304(6) 0.0365(7) 0.0331(7) 0.0011(5) 0.0030(5) -0.0196(5)
C44 0.0348(6) 0.0277(6) 0.0382(7) 0.0003(5) -0.0005(5) -0.0185(5)
C45 0.0292(6) 0.0276(6) 0.0353(7) -0.0103(5) 0.0037(5) -0.0135(5)
C46 0.0290(6) 0.0324(6) 0.0317(6) -0.0095(5) -0.0020(5) -0.0123(5)

loop_
_atom_type_symbol
_atom_type_description
_atom_type_scat_dispersion_real
_atom_type_scat_dispersion_imag
_atom_type_scat_source
C C 0.0033 0.0016 'International Tables Vol C Tables 4.2.6.8 and 6.1.1.4'
H H 0.0000 0.0000 'International Tables Vol C Tables 4.2.6.8 and 6.1.1.4'
N N 0.0061 0.0033 'International Tables Vol C Tables 4.2.6.8 and 6.1.1.4'
O O 0.0106 0.0060 'International Tables Vol C Tables 4.2.6.8 and 6.1.1.4'
K K 0.2009 0.2494 'International Tables Vol C Tables 4.2.6.8 and 6.1.1.4'

loop_
_geom_angle_atom_site_label_1
_geom_angle_atom_site_label_2
_geom_angle_atom_site_label_3
_geom_angle
_geom_angle_site_symmetry_1
_geom_angle_site_symmetry_3
O32 K1 O21 124.71(4) . .
O32 K1 O31 59.24(4) . .
O21 K1 O31 101.02(4) . .
O32 K1 O22 102.19(4) . .
O21 K1 O22 59.85(4) . .
O31 K1 O22 141.54(3) . .
O32 K1 O41 133.93(4) . .
O21 K1 O41 96.06(4) . .
O31 K1 O41 95.86(4) . .
O22 K1 O41 117.83(4) . .
O32 K1 O42 95.58(4) . .
O21 K1 O42 135.33(3) . .
O31 K1 O42 117.33(4) . .
O22 K1 O42 96.52(4) . .
O41 K1 O42 59.88(3) . .
O32 K1 N2 61.12(4) . .
O21 K1 N2 119.22(4) . .
O31 K1 N2 119.74(4) . .
O22 K1 N2 60.21(4) . .
O41 K1 N2 119.91(4) . .
O42 K1 N2 60.94(4) . .
O32 K1 N1 118.86(4) . .
O21 K1 N1 61.00(4) . .
O31 K1 N1 60.20(4) . .
O22 K1 N1 119.98(4) . .
O41 K1 N1 59.92(3) . .
O42 K1 N1 118.86(4) . .
N2 K1 N1 179.77(3) . .
C31 N1 C41 109.60(9) . .
C31 N1 C21 110.00(9) . .
C41 N1 C21 110.19(9) . .
C31 N1 K1 109.79(7) . .
C41 N1 K1 110.01(7) . .
C21 N1 K1 107.23(7) . .
C46 N2 C36 110.77(10) . .
C46 N2 C26 109.13(9) . .
C36 N2 C26 109.12(10) . .
C46 N2 K1 109.15(7) . .
C36 N2 K1 107.69(7) . .
C26 N2 K1 110.98(8) . .
C22 O21 C23 110.45(10) . .
C22 O21 K1 118.04(7) . .
C23 O21 K1 114.18(8) . .
C25 O22 C24 111.15(9) . .
C25 O22 K1 116.56(7) . .
C24 O22 K1 115.69(7) . .
C33 O31 C32 110.83(9) . .
C33 O31 K1 117.15(7) . .
C32 O31 K1 117.67(7) . .
C35 O32 C34 110.85(9) . .
C35 O32 K1 118.73(7) . .
C34 O32 K1 116.27(7) . .
C42 O41 C43 111.54(9) . .
C42 O41 K1 117.67(7) . .
C43 O41 K1 114.29(7) . .
C44 O42 C45 111.47(9) . .
C44 O42 K1 113.71(7) . .
C45 O42 K1 113.40(7) . .
O1 C1 C2 119.53(11) . .
O1 C1 C3 123.67(11) . 2_657
C2 C1 C3 116.79(11) . 2_657
C3 C2 C1 125.80(11) . .
C3 C2 H2A 117.1 . .
C1 C2 H2A 117.1 . .
C2 C3 C1 117.40(11) . 2_657
C2 C3 C6 122.30(11) . .
C1 C3 C6 120.31(11) 2_657 .
C8 C6 C7 107.47(11) . .
C8 C6 C3 112.34(11) . .
C7 C6 C3 109.71(10) . .
C8 C6 C9 107.99(13) . .
C7 C6 C9 109.17(11) . .
C3 C6 C9 110.07(11) . .
C6 C7 H7A 109.5 . .
C6 C7 H7B 109.5 . .
H7A C7 H7B 109.5 . .
C6 C7 H7C 109.5 . .
H7A C7 H7C 109.5 . .
H7B C7 H7C 109.5 . .
C6 C8 H8A 109.5 . .
C6 C8 H8B 109.5 . .
H8A C8 H8B 109.5 . .
C6 C8 H8C 109.5 . .
H8A C8 H8C 109.5 . .
H8B C8 H8C 109.5 . .
C6 C9 H9A 109.5 . .
C6 C9 H9B 109.5 . .
H9A C9 H9B 109.5 . .
C6 C9 H9C 109.5 . .
H9A C9 H9C 109.5 . .
H9B C9 H9C 109.5 . .
O11 C11 C12 119.52(10) . .
O11 C11 C13 123.52(10) . 2_576
C12 C11 C13 116.96(9) . 2_576
C13 C12 C11 125.81(10) . .
C13 C12 H12A 117.1 . .
C11 C12 H12A 117.1 . .
C12 C13 C11 117.21(10) . 2_576
C12 C13 C16 122.32(10) . .
C11 C13 C16 120.47(10) 2_576 .
C13 C16 C19 111.62(10) . .
C13 C16 C17 109.90(10) . .
C19 C16 C17 107.67(11) . .
C13 C16 C18 110.31(10) . .
C19 C16 C18 108.06(11) . .
C17 C16 C18 109.22(11) . .
C16 C17 H17A 109.5 . .
C16 C17 H17B 109.5 . .
H17A C17 H17B 109.5 . .
C16 C17 H17C 109.5 . .
H17A C17 H17C 109.5 . .
H17B C17 H17C 109.5 . .
C16 C18 H18A 109.5 . .
C16 C18 H18B 109.5 . .
H18A C18 H18B 109.5 . .
C16 C18 H18C 109.5 . .
H18A C18 H18C 109.5 . .
H18B C18 H18C 109.5 . .
C16 C19 H19A 109.5 . .
C16 C19 H19B 109.5 . .
H19A C19 H19B 109.5 . .
C16 C19 H19C 109.5 . .
H19A C19 H19C 109.5 . .
H19B C19 H19C 109.5 . .
N1 C21 C22 114.33(10) . .
N1 C21 H21A 108.7 . .
C22 C21 H21A 108.7 . .
N1 C21 H21B 108.7 . .
C22 C21 H21B 108.7 . .
H21A C21 H21B 107.6 . .
O21 C22 C21 109.51(10) . .
O21 C22 H22A 109.8 . .
C21 C22 H22A 109.8 . .
O21 C22 H22B 109.8 . .
C21 C22 H22B 109.8 . .
H22A C22 H22B 108.2 . .
O21 C23 C24 109.53(11) . .
O21 C23 H23A 109.8 . .
C24 C23 H23A 109.8 . .
O21 C23 H23B 109.8 . .
C24 C23 H23B 109.8 . .
H23A C23 H23B 108.2 . .
O22 C24 C23 109.07(10) . .
O22 C24 H24A 109.9 . .
C23 C24 H24A 109.9 . .
O22 C24 H24B 109.9 . .
C23 C24 H24B 109.9 . .
H24A C24 H24B 108.3 . .
O22 C25 C26 109.21(10) . .
O22 C25 H25A 109.8 . .
C26 C25 H25A 109.8 . .
O22 C25 H25B 109.8 . .
C26 C25 H25B 109.8 . .
H25A C25 H25B 108.3 . .
N2 C26 C25 114.11(10) . .
N2 C26 H26A 108.7 . .
C25 C26 H26A 108.7 . .
N2 C26 H26B 108.7 . .
C25 C26 H26B 108.7 . .
H26A C26 H26B 107.6 . .
N1 C31 C32 114.61(10) . .
N1 C31 H31A 108.6 . .
C32 C31 H31A 108.6 . .
N1 C31 H31B 108.6 . .
C32 C31 H31B 108.6 . .
H31A C31 H31B 107.6 . .
O31 C32 C31 108.64(10) . .
O31 C32 H32A 110.0 . .
C31 C32 H32A 110.0 . .
O31 C32 H32B 110.0 . .
C31 C32 H32B 110.0 . .
H32A C32 H32B 108.3 . .
O31 C33 C34 109.57(10) . .
O31 C33 H33A 109.8 . .
C34 C33 H33A 109.8 . .
O31 C33 H33B 109.8 . .
C34 C33 H33B 109.8 . .
H33A C33 H33B 108.2 . .
O32 C34 C33 109.08(10) . .
O32 C34 H34A 109.9 . .
C33 C34 H34A 109.9 . .
O32 C34 H34B 109.9 . .
C33 C34 H34B 109.9 . .
H34A C34 H34B 108.3 . .
O32 C35 C36 109.37(10) . .
O32 C35 H35A 109.8 . .
C36 C35 H35A 109.8 . .
O32 C35 H35B 109.8 . .
C36 C35 H35B 109.8 . .
H35A C35 H35B 108.2 . .
N2 C36 C35 115.22(10) . .
N2 C36 H36A 108.5 . .
C35 C36 H36A 108.5 . .
N2 C36 H36B 108.5 . .
C35 C36 H36B 108.5 . .
H36A C36 H36B 107.5 . .
N1 C41 C42 113.64(10) . .
N1 C41 H41A 108.8 . .
C42 C41 H41A 108.8 . .
N1 C41 H41B 108.8 . .
C42 C41 H41B 108.8 . .
H41A C41 H41B 107.7 . .
O41 C42 C41 109.49(10) . .
O41 C42 H42A 109.8 . .
C41 C42 H42A 109.8 . .
O41 C42 H42B 109.8 . .
C41 C42 H42B 109.8 . .
H42A C42 H42B 108.2 . .
O41 C43 C44 109.72(10) . .
O41 C43 H43A 109.7 . .
C44 C43 H43A 109.7 . .
O41 C43 H43B 109.7 . .
C44 C43 H43B 109.7 . .
H43A C43 H43B 108.2 . .
O42 C44 C43 109.73(10) . .
O42 C44 H44A 109.7 . .
C43 C44 H44A 109.7 . .
O42 C44 H44B 109.7 . .
C43 C44 H44B 109.7 . .
H44A C44 H44B 108.2 . .
O42 C45 C46 109.19(10) . .
O42 C45 H45A 109.8 . .
C46 C45 H45A 109.8 . .
O42 C45 H45B 109.8 . .
C46 C45 H45B 109.8 . .
H45A C45 H45B 108.3 . .
N2 C46 C45 112.84(10) . .
N2 C46 H46A 109.0 . .
C45 C46 H46A 109.0 . .
N2 C46 H46B 109.0 . .
C45 C46 H46B 109.0 . .
H46A C46 H46B 107.8 . .

loop_
_geom_bond_atom_site_label_1
_geom_bond_atom_site_label_2
_geom_bond_distance
_geom_bond_site_symmetry_2
K1 O32 2.8145(17) .
K1 O21 2.8172(14) .
K1 O31 2.8300(15) .
K1 O22 2.8441(15) .
K1 O41 2.8600(15) .
K1 O42 2.8651(12) .
K1 N2 2.9875(14) .
K1 N1 3.0085(14) .
N1 C31 1.4683(16) .
N1 C41 1.4713(16) .
N1 C21 1.4721(15) .
N2 C46 1.4702(15) .
N2 C36 1.4701(16) .
N2 C26 1.4732(16) .
O1 C1 1.2679(15) .
O11 C11 1.2702(14) .
O21 C22 1.4188(15) .
O21 C23 1.4271(16) .
O22 C25 1.4197(15) .
O22 C24 1.4326(16) .
O31 C33 1.4249(15) .
O31 C32 1.4283(14) .
O32 C35 1.4191(14) .
O32 C34 1.4283(15) .
O41 C42 1.4202(15) .
O41 C43 1.4248(14) .
O42 C44 1.4237(16) .
O42 C45 1.4252(15) .
C1 C2 1.4465(18) .
C1 C3 1.4550(18) 2_657
C2 C3 1.3683(16) .
C2 H2A 0.9500 .
C3 C1 1.4550(18) 2_657
C3 C6 1.5365(18) .
C6 C8 1.530(2) .
C6 C7 1.5338(18) .
C6 C9 1.5415(19) .
C7 H7A 0.9800 .
C7 H7B 0.9800 .
C7 H7C 0.9800 .
C8 H8A 0.9800 .
C8 H8B 0.9800 .
C8 H8C 0.9800 .
C9 H9A 0.9800 .
C9 H9B 0.9800 .
C9 H9C 0.9800 .
C11 C12 1.4424(16) .
C11 C13 1.4540(15) 2_576
C12 C13 1.3668(16) .
C12 H12A 0.9500 .
C13 C11 1.4540(15) 2_576
C13 C16 1.5337(16) .
C16 C19 1.5364(18) .
C16 C17 1.5347(19) .
C16 C18 1.5370(18) .
C17 H17A 0.9800 .
C17 H17B 0.9800 .
C17 H17C 0.9800 .
C18 H18A 0.9800 .
C18 H18B 0.9800 .
C18 H18C 0.9800 .
C19 H19A 0.9800 .
C19 H19B 0.9800 .
C19 H19C 0.9800 .
C21 C22 1.5057(18) .
C21 H21A 0.9900 .
C21 H21B 0.9900 .
C22 H22A 0.9900 .
C22 H22B 0.9900 .
C23 C24 1.4880(19) .
C23 H23A 0.9900 .
C23 H23B 0.9900 .
C24 H24A 0.9900 .
C24 H24B 0.9900 .
C25 C26 1.5075(18) .
C25 H25A 0.9900 .
C25 H25B 0.9900 .
C26 H26A 0.9900 .
C26 H26B 0.9900 .
C31 C32 1.5053(18) .
C31 H31A 0.9900 .
C31 H31B 0.9900 .
C32 H32A 0.9900 .
C32 H32B 0.9900 .
C33 C34 1.4925(17) .
C33 H33A 0.9900 .
C33 H33B 0.9900 .
C34 H34A 0.9900 .
C34 H34B 0.9900 .
C35 C36 1.5075(18) .
C35 H35A 0.9900 .
C35 H35B 0.9900 .
C36 H36A 0.9900 .
C36 H36B 0.9900 .
C41 C42 1.5043(17) .
C41 H41A 0.9900 .
C41 H41B 0.9900 .
C42 H42A 0.9900 .
C42 H42B 0.9900 .
C43 C44 1.4917(19) .
C43 H43A 0.9900 .
C43 H43B 0.9900 .
C44 H44A 0.9900 .
C44 H44B 0.9900 .
C45 C46 1.5036(19) .
C45 H45A 0.9900 .
C45 H45B 0.9900 .
C46 H46A 0.9900 .
C46 H46B 0.9900 .
